data_2230402
loop_
_publ_author_name
'Zhi, Shuang'
'Mu, Shuai'
'Liu, Ying'
'Liu, Deng-Ke'

_publ_section_title
;
 <i>N</i>-(5-Ethylsulfanyl-1,3,4-thiadiazol-2-yl)-2-(4,5,6,7-tetrahydrothieno[3,2-<i>c</i>]pyridin-5-yl)acetamide
;
_journal_coeditor_code KP2327
_journal_issue 6
_journal_name_full 'Acta Crystallographica Section E'
_journal_page_first o1490
_journal_paper_doi 10.1107/S1600536811017107
_journal_volume 67
_journal_year 2011
_chemical_formula_iupac 'C13 H16 N4 O S3'
_chemical_formula_moiety 'C13 H16 N4 O S3'
_chemical_formula_sum 'C13 H16 N4 O S3'
_chemical_formula_weight 340.48
_chemical_name_systematic
;
<i>N</i>-(5-Ethylsulfanyl-1,3,4-thiadiazol-2-yl)-2-(4,5,6,7-
tetrahydrothieno[3,2-<i>c</i>]pyridin-5-yl)acetamide
;
_space_group_IT_number 14
_symmetry_cell_setting monoclinic
_symmetry_space_group_name_Hall '-P 2yn'
_symmetry_space_group_name_H-M 'P 1 21/n 1'
_atom_sites_solution_hydrogens geom
_atom_sites_solution_primary direct
_atom_sites_solution_secondary difmap
_cell_angle_alpha 90.00
_cell_angle_beta 95.524(6)
_cell_angle_gamma 90.00
_cell_formula_units_Z 4
_cell_length_a 6.532(4)
_cell_length_b 9.788(6)
_cell_length_c 23.491(15)
_cell_measurement_reflns_used 4582
_cell_measurement_temperature 113(2)
_cell_measurement_theta_max 27.9
_cell_measurement_theta_min 1.7
_cell_volume 1494.9(16)
_computing_cell_refinement 'CrystalClear (Rigaku/MSC, 2005)'
_computing_data_collection 'CrystalClear (Rigaku/MSC, 2005)'
_computing_data_reduction 'CrystalClear (Rigaku/MSC, 2005)'
_computing_molecular_graphics 'SHELXTL (Sheldrick, 2008)'
_computing_publication_material 'CrystalStructure (Rigaku/MSC, 2005)'
_computing_structure_refinement 'SHELXL97 (Sheldrick, 2008)'
_computing_structure_solution 'SHELXS97 (Sheldrick, 2008)'
_diffrn_ambient_temperature 113(2)
_diffrn_detector_area_resol_mean 14.63
_diffrn_measured_fraction_theta_full 0.989
_diffrn_measured_fraction_theta_max 0.989
_diffrn_measurement_device_type 'Rigaku Saturn CCD area-detector'
_diffrn_measurement_method '\w and \f scans'
_diffrn_radiation_monochromator multilayer
_diffrn_radiation_source 'rotating anode'
_diffrn_radiation_type MoK\a
_diffrn_radiation_wavelength 0.71073
_diffrn_reflns_av_R_equivalents 0.0356
_diffrn_reflns_av_sigmaI/netI 0.0411
_diffrn_reflns_limit_h_max 8
_diffrn_reflns_limit_h_min -8
_diffrn_reflns_limit_k_max 12
_diffrn_reflns_limit_k_min -12
_diffrn_reflns_limit_l_max 30
_diffrn_reflns_limit_l_min -28
_diffrn_reflns_number 12423
_diffrn_reflns_theta_full 27.91
_diffrn_reflns_theta_max 27.91
_diffrn_reflns_theta_min 1.74
_diffrn_standards_decay_% 0
_diffrn_standards_interval_count 0
_diffrn_standards_interval_time 0
_diffrn_standards_number 0
_exptl_absorpt_coefficient_mu 0.499
_exptl_absorpt_correction_T_max 0.9155
_exptl_absorpt_correction_T_min 0.8728
_exptl_absorpt_correction_type multi-scan
_exptl_absorpt_process_details '(CrystalClear; Rigaku/MSC, 2005)'
_exptl_crystal_colour Colourless
_exptl_crystal_density_diffrn 1.513
_exptl_crystal_density_method 'not measured'
_exptl_crystal_description Prism
_exptl_crystal_F_000 712
_exptl_crystal_size_max 0.28
_exptl_crystal_size_mid 0.22
_exptl_crystal_size_min 0.18
_refine_diff_density_max 0.440
_refine_diff_density_min -0.226
_refine_ls_extinction_method none
_refine_ls_goodness_of_fit_ref 1.025
_refine_ls_hydrogen_treatment mixed
_refine_ls_matrix_type full
_refine_ls_number_parameters 195
_refine_ls_number_reflns 3545
_refine_ls_number_restraints 1
_refine_ls_restrained_S_all 1.025
_refine_ls_R_factor_all 0.0380
_refine_ls_R_factor_gt 0.0296
_refine_ls_shift/su_max 0.004
_refine_ls_shift/su_mean 0.000
_refine_ls_structure_factor_coef Fsqd
_refine_ls_weighting_details 'calc w=1/[\s^2^(Fo^2^)+(0.0420P)^2^+0.0000P] where P=(Fo^2^+2Fc^2^)/3'
_refine_ls_weighting_scheme calc
_refine_ls_wR_factor_gt 0.0764
_refine_ls_wR_factor_ref 0.0788
_reflns_number_gt 2653
_reflns_number_total 3545
_reflns_threshold_expression >2sigma(I)
_cod_data_source_file kp2327.cif
_cod_data_source_block I
_cod_original_cell_volume 1494.8(16)
_cod_original_sg_symbol_H-M 'P 21/n'
_cod_database_code 2230402
_cod_database_fobs_code 2230402

loop_
_symmetry_equiv_pos_as_xyz
'x, y, z'
'-x+1/2, y+1/2, -z+1/2'
'-x, -y, -z'
'x-1/2, -y-1/2, z-1/2'

loop_
_atom_site_type_symbol
_atom_site_label
_atom_site_fract_x
_atom_site_fract_y
_atom_site_fract_z
_atom_site_U_iso_or_equiv
_atom_site_adp_type
_atom_site_calc_flag
_atom_site_refinement_flags
_atom_site_occupancy
_atom_site_symmetry_multiplicity
_atom_site_disorder_assembly
_atom_site_disorder_group
S S1 1.09432(6) -0.17109(4) 0.167990(17) 0.02366(11) Uani d . 1 1 . .
S S2 0.59937(6) 0.64557(4) 0.091056(16) 0.01921(10) Uani d . 1 1 . .
S S3 0.24260(6) 0.77190(4) 0.021966(17) 0.02324(11) Uani d . 1 1 . .
O O1 0.87853(17) 0.54420(11) 0.17006(4) 0.0257(3) Uani d . 1 1 . .
N N1 1.16286(18) 0.27779(12) 0.15327(5) 0.0188(3) Uani d . 1 1 . .
N N2 0.9587(2) 0.51028(13) 0.08012(5) 0.0195(3) Uani d D 1 1 . .
N N3 0.76496(19) 0.59529(13) -0.00107(5) 0.0199(3) Uani d . 1 1 . .
N N4 0.58266(19) 0.66332(13) -0.01858(5) 0.0196(3) Uani d . 1 1 . .
C C1 1.3598(2) 0.20466(16) 0.15877(7) 0.0220(3) Uani d . 1 1 . .
H H1A 1.4181 0.2046 0.1993 0.026 Uiso calc R 1 1 . .
H H1B 1.4584 0.2513 0.1359 0.026 Uiso calc R 1 1 . .
C C2 1.3270(2) 0.05905(16) 0.13799(7) 0.0233(3) Uani d . 1 1 . .
H H2A 1.2955 0.0577 0.0959 0.028 Uiso calc R 1 1 . .
H H2B 1.4531 0.0045 0.1479 0.028 Uiso calc R 1 1 . .
C C3 1.1520(2) 0.00006(15) 0.16615(6) 0.0194(3) Uani d . 1 1 . .
C C4 0.8868(2) -0.14081(15) 0.20530(7) 0.0234(3) Uani d . 1 1 . .
H H4 0.7989 -0.2103 0.2173 0.028 Uiso calc R 1 1 . .
C C5 0.8627(2) -0.00627(15) 0.21566(6) 0.0214(3) Uani d . 1 1 . .
H H5 0.7562 0.0299 0.2360 0.026 Uiso calc R 1 1 . .
C C6 1.0153(2) 0.07498(15) 0.19257(6) 0.0184(3) Uani d . 1 1 . .
C C7 1.0281(2) 0.22806(15) 0.19494(6) 0.0197(3) Uani d . 1 1 . .
H H7A 0.8889 0.2676 0.1865 0.024 Uiso calc R 1 1 . .
H H7B 1.0824 0.2573 0.2338 0.024 Uiso calc R 1 1 . .
C C8 1.1928(2) 0.42478(15) 0.15876(7) 0.0220(3) Uani d . 1 1 . .
H H8A 1.3052 0.4538 0.1361 0.026 Uiso calc R 1 1 . .
H H8B 1.2324 0.4484 0.1993 0.026 Uiso calc R 1 1 . .
C C9 0.9969(2) 0.49862(14) 0.13783(7) 0.0204(3) Uani d . 1 1 . .
C C10 0.7907(2) 0.57771(14) 0.05403(6) 0.0181(3) Uani d . 1 1 . .
C C11 0.4826(2) 0.69389(15) 0.02453(6) 0.0190(3) Uani d . 1 1 . .
C C12 0.2098(3) 0.84165(17) -0.04979(7) 0.0300(4) Uani d . 1 1 . .
H H12A 0.3070 0.7958 -0.0734 0.036 Uiso calc R 1 1 . .
H H12B 0.0686 0.8216 -0.0669 0.036 Uiso calc R 1 1 . .
C C13 0.2449(3) 0.99201(18) -0.05141(8) 0.0362(4) Uani d . 1 1 . .
H H13A 0.1524 1.0379 -0.0271 0.054 Uiso calc R 1 1 . .
H H13B 0.2173 1.0249 -0.0908 0.054 Uiso calc R 1 1 . .
H H13C 0.3879 1.0121 -0.0374 0.054 Uiso calc R 1 1 . .
H H2 1.047(2) 0.4714(17) 0.0587(7) 0.038(5) Uiso d D 1 1 . .

loop_
_atom_site_aniso_label
_atom_site_aniso_U_11
_atom_site_aniso_U_22
_atom_site_aniso_U_33
_atom_site_aniso_U_12
_atom_site_aniso_U_13
_atom_site_aniso_U_23
S1 0.0286(2) 0.0204(2) 0.0220(2) 0.00424(17) 0.00251(17) 0.00018(16)
S2 0.0206(2) 0.02023(18) 0.0177(2) 0.00016(15) 0.00653(16) -0.00083(15)
S3 0.0217(2) 0.0242(2) 0.0244(2) 0.00316(16) 0.00550(17) 0.00097(16)
O1 0.0338(7) 0.0255(6) 0.0190(6) 0.0047(5) 0.0095(5) 0.0034(5)
N1 0.0177(7) 0.0200(6) 0.0189(7) 0.0010(5) 0.0038(5) 0.0011(5)
N2 0.0192(7) 0.0222(6) 0.0178(7) 0.0017(5) 0.0052(5) -0.0018(5)
N3 0.0185(7) 0.0228(6) 0.0186(7) -0.0007(5) 0.0030(5) -0.0029(5)
N4 0.0179(7) 0.0210(6) 0.0200(7) -0.0015(5) 0.0026(5) -0.0019(5)
C1 0.0165(8) 0.0283(8) 0.0213(8) 0.0002(6) 0.0017(6) -0.0002(6)
C2 0.0190(8) 0.0286(8) 0.0224(8) 0.0039(7) 0.0031(7) -0.0024(7)
C3 0.0197(8) 0.0213(7) 0.0164(8) 0.0025(6) -0.0016(6) 0.0005(6)
C4 0.0278(9) 0.0243(8) 0.0181(8) -0.0009(7) 0.0020(7) 0.0045(6)
C5 0.0235(8) 0.0252(8) 0.0157(8) 0.0019(6) 0.0031(6) 0.0020(6)
C6 0.0198(8) 0.0210(7) 0.0141(7) 0.0014(6) -0.0003(6) 0.0012(6)
C7 0.0198(8) 0.0223(7) 0.0174(8) 0.0003(6) 0.0042(6) -0.0009(6)
C8 0.0216(8) 0.0220(8) 0.0223(8) -0.0037(6) 0.0020(7) 0.0002(6)
C9 0.0248(8) 0.0154(7) 0.0216(8) -0.0056(6) 0.0049(7) 0.0010(6)
C10 0.0191(8) 0.0166(7) 0.0195(8) -0.0025(6) 0.0067(6) -0.0013(6)
C11 0.0193(8) 0.0176(7) 0.0200(8) -0.0034(6) 0.0024(6) -0.0011(6)
C12 0.0335(10) 0.0342(9) 0.0216(9) 0.0088(8) -0.0004(7) -0.0013(7)
C13 0.0387(11) 0.0375(10) 0.0303(10) -0.0098(8) -0.0067(8) 0.0095(8)

loop_
_atom_type_symbol
_atom_type_description
_atom_type_scat_dispersion_real
_atom_type_scat_dispersion_imag
_atom_type_scat_source
C C 0.0033 0.0016 'International Tables Vol C Tables 4.2.6.8 and 6.1.1.4'
H H 0.0000 0.0000 'International Tables Vol C Tables 4.2.6.8 and 6.1.1.4'
N N 0.0061 0.0033 'International Tables Vol C Tables 4.2.6.8 and 6.1.1.4'
O O 0.0106 0.0060 'International Tables Vol C Tables 4.2.6.8 and 6.1.1.4'
S S 0.1246 0.1234 'International Tables Vol C Tables 4.2.6.8 and 6.1.1.4'

loop_
_geom_angle_atom_site_label_1
_geom_angle_atom_site_label_2
_geom_angle_atom_site_label_3
_geom_angle_site_symmetry_1
_geom_angle_site_symmetry_3
_geom_angle
_geom_angle_publ_flag
C4 S1 C3 . . 91.75(7) ?
C10 S2 C11 . . 85.86(8) ?
C11 S3 C12 . . 102.89(8) ?
C8 N1 C7 . . 110.75(11) ?
C8 N1 C1 . . 111.43(12) ?
C7 N1 C1 . . 110.99(12) ?
C9 N2 C10 . . 123.21(13) ?
C9 N2 H2 . . 117.7(13) ?
C10 N2 H2 . . 119.1(13) ?
C10 N3 N4 . . 112.50(12) ?
C11 N4 N3 . . 111.23(13) ?
N1 C1 C2 . . 109.60(13) ?
N1 C1 H1A . . 109.8 ?
C2 C1 H1A . . 109.8 ?
N1 C1 H1B . . 109.8 ?
C2 C1 H1B . . 109.8 ?
H1A C1 H1B . . 108.2 ?
C3 C2 C1 . . 108.17(12) ?
C3 C2 H2A . . 110.1 ?
C1 C2 H2A . . 110.1 ?
C3 C2 H2B . . 110.1 ?
C1 C2 H2B . . 110.1 ?
H2A C2 H2B . . 108.4 ?
C6 C3 C2 . . 124.21(14) ?
C6 C3 S1 . . 111.17(12) ?
C2 C3 S1 . . 124.61(11) ?
C5 C4 S1 . . 111.89(12) ?
C5 C4 H4 . . 124.1 ?
S1 C4 H4 . . 124.1 ?
C4 C5 C6 . . 112.24(14) ?
C4 C5 H5 . . 123.9 ?
C6 C5 H5 . . 123.9 ?
C3 C6 C5 . . 112.94(14) ?
C3 C6 C7 . . 121.45(13) ?
C5 C6 C7 . . 125.60(13) ?
N1 C7 C6 . . 110.02(11) ?
N1 C7 H7A . . 109.7 ?
C6 C7 H7A . . 109.7 ?
N1 C7 H7B . . 109.7 ?
C6 C7 H7B . . 109.7 ?
H7A C7 H7B . . 108.2 ?
N1 C8 C9 . . 110.00(13) ?
N1 C8 H8A . . 109.7 ?
C9 C8 H8A . . 109.7 ?
N1 C8 H8B . . 109.7 ?
C9 C8 H8B . . 109.7 ?
H8A C8 H8B . . 108.2 ?
O1 C9 N2 . . 121.50(15) ?
O1 C9 C8 . . 122.81(15) ?
N2 C9 C8 . . 115.69(13) ?
N3 C10 N2 . . 121.95(13) ?
N3 C10 S2 . . 114.88(12) ?
N2 C10 S2 . . 123.17(12) ?
N4 C11 S2 . . 115.51(12) ?
N4 C11 S3 . . 126.62(13) ?
S2 C11 S3 . . 117.83(9) ?
C13 C12 S3 . . 113.02(12) ?
C13 C12 H12A . . 109.0 ?
S3 C12 H12A . . 109.0 ?
C13 C12 H12B . . 109.0 ?
S3 C12 H12B . . 109.0 ?
H12A C12 H12B . . 107.8 ?
C12 C13 H13A . . 109.5 ?
C12 C13 H13B . . 109.5 ?
H13A C13 H13B . . 109.5 ?
C12 C13 H13C . . 109.5 ?
H13A C13 H13C . . 109.5 ?
H13B C13 H13C . . 109.5 ?

loop_
_geom_bond_atom_site_label_1
_geom_bond_atom_site_label_2
_geom_bond_site_symmetry_2
_geom_bond_distance
_geom_bond_publ_flag
S1 C4 . 1.7096(18) ?
S1 C3 . 1.7186(18) ?
S2 C10 . 1.7232(16) ?
S2 C11 . 1.7372(18) ?
S3 C11 . 1.7396(18) ?
S3 C12 . 1.812(2) ?
O1 C9 . 1.2179(18) ?
N1 C8 . 1.456(2) ?
N1 C7 . 1.4614(18) ?
N1 C1 . 1.467(2) ?
N2 C9 . 1.359(2) ?
N2 C10 . 1.373(2) ?
N2 H2 . 0.885(9) ?
N3 C10 . 1.300(2) ?
N3 N4 . 1.3914(18) ?
N4 C11 . 1.2921(19) ?
C1 C2 . 1.515(2) ?
C1 H1A . 0.9900 ?
C1 H1B . 0.9900 ?
C2 C3 . 1.491(2) ?
C2 H2A . 0.9900 ?
C2 H2B . 0.9900 ?
C3 C6 . 1.352(2) ?
C4 C5 . 1.351(2) ?
C4 H4 . 0.9500 ?
C5 C6 . 1.423(2) ?
C5 H5 . 0.9500 ?
C6 C7 . 1.501(2) ?
C7 H7A . 0.9900 ?
C7 H7B . 0.9900 ?
C8 C9 . 1.510(2) ?
C8 H8A . 0.9900 ?
C8 H8B . 0.9900 ?
C12 C13 . 1.490(3) ?
C12 H12A . 0.9900 ?
C12 H12B . 0.9900 ?
C13 H13A . 0.9800 ?
C13 H13B . 0.9800 ?
C13 H13C . 0.9800 ?

loop_
_geom_hbond_atom_site_label_D
_geom_hbond_atom_site_label_H
_geom_hbond_atom_site_label_A
_geom_hbond_site_symmetry_A
_geom_hbond_distance_DH
_geom_hbond_distance_HA
_geom_hbond_distance_DA
_geom_hbond_angle_DHA
C12 H12B N1 3_665 0.99 2.60 3.473(3) 147
N2 H2 N3 3_765 0.885(9) 2.023(10) 2.902(2) 171.4(18)
C5 H5 O1 2_645 0.95 2.46 3.279(2) 145

loop_
_geom_torsion_atom_site_label_1
_geom_torsion_atom_site_label_2
_geom_torsion_atom_site_label_3
_geom_torsion_atom_site_label_4
_geom_torsion_site_symmetry_1
_geom_torsion_site_symmetry_2
_geom_torsion_site_symmetry_3
_geom_torsion_site_symmetry_4
_geom_torsion
_geom_torsion_publ_flag
C10 N3 N4 C11 . . . . 0.50(17) ?
C8 N1 C1 C2 . . . . -165.54(12) ?
C7 N1 C1 C2 . . . . 70.53(16) ?
N1 C1 C2 C3 . . . . -49.63(17) ?
C1 C2 C3 C6 . . . . 16.2(2) ?
C1 C2 C3 S1 . . . . -165.28(12) ?
C4 S1 C3 C6 . . . . -0.65(13) ?
C4 S1 C3 C2 . . . . -179.37(14) ?
C3 S1 C4 C5 . . . . 0.16(13) ?
S1 C4 C5 C6 . . . . 0.36(18) ?
C2 C3 C6 C5 . . . . 179.69(14) ?
S1 C3 C6 C5 . . . . 0.97(17) ?
C2 C3 C6 C7 . . . . 0.9(2) ?
S1 C3 C6 C7 . . . . -177.84(12) ?
C4 C5 C6 C3 . . . . -0.9(2) ?
C4 C5 C6 C7 . . . . 177.88(15) ?
C8 N1 C7 C6 . . . . -174.53(12) ?
C1 N1 C7 C6 . . . . -50.20(16) ?
C3 C6 C7 N1 . . . . 15.4(2) ?
C5 C6 C7 N1 . . . . -163.23(14) ?
C7 N1 C8 C9 . . . . -70.74(16) ?
C1 N1 C8 C9 . . . . 165.18(12) ?
C10 N2 C9 O1 . . . . 2.6(2) ?
C10 N2 C9 C8 . . . . -178.09(13) ?
N1 C8 C9 O1 . . . . 100.49(17) ?
N1 C8 C9 N2 . . . . -78.85(16) ?
N4 N3 C10 N2 . . . . 178.63(12) ?
N4 N3 C10 S2 . . . . -1.53(16) ?
C9 N2 C10 N3 . . . . 175.29(14) ?
C9 N2 C10 S2 . . . . -4.5(2) ?
C11 S2 C10 N3 . . . . 1.57(12) ?
C11 S2 C10 N2 . . . . -178.59(13) ?
N3 N4 C11 S2 . . . . 0.73(16) ?
N3 N4 C11 S3 . . . . -176.86(10) ?
C10 S2 C11 N4 . . . . -1.29(12) ?
C10 S2 C11 S3 . . . . 176.53(10) ?
C12 S3 C11 N4 . . . . -16.16(16) ?
C12 S3 C11 S2 . . . . 166.30(9) ?
C11 S3 C12 C13 . . . . -103.33(14) ?

loop_
_cod_related_entry_id
_cod_related_entry_database
_cod_related_entry_code
1 ChemSpider 30656713
